data_7121485
loop_
_publ_author_name
'Xie, Yangxi'
'Wang, Jian'

_publ_section_title
;
 N-Heterocyclic carbene-catalyzed annulation of ynals with amidines:
 access to 1,2,6-trisubstituted pyrimidin-4-ones.
;
_journal_issue 36
_journal_name_full 'Chemical communications (Cambridge, England)'
_journal_page_first 4597
_journal_page_last 4600
_journal_paper_doi 10.1039/c8cc02023j
_journal_volume 54
_journal_year 2018
_chemical_formula_moiety 'C22 H16 N2 O'
_chemical_formula_sum 'C22 H16 N2 O'
_chemical_formula_weight 324.37
_space_group_crystal_system monoclinic
_space_group_IT_number 14
_space_group_name_Hall '-P 2ybc'
_space_group_name_H-M_alt 'P 1 21/c 1'
_symmetry_space_group_name_Hall '-P 2ybc'
_symmetry_space_group_name_H-M 'P 1 21/c 1'
_atom_sites_solution_hydrogens geom
_atom_sites_solution_primary dual
_audit_creation_date 2017-11-10
_audit_creation_method
;
Olex2 1.2
(compiled 2017.08.10 svn.r3458 for OlexSys, GUI svn.r5381)
;
_audit_update_record
;
2017-12-15 deposited with the CCDC.
2018-04-11 downloaded from the CCDC.
;
_cell_angle_alpha 90
_cell_angle_beta 115.166(3)
_cell_angle_gamma 90
_cell_formula_units_Z 8
_cell_length_a 23.5316(6)
_cell_length_b 6.70060(10)
_cell_length_c 24.2907(6)
_cell_measurement_reflns_used 4925
_cell_measurement_temperature 293(2)
_cell_measurement_theta_max 70.9570
_cell_measurement_theta_min 5.7880
_cell_volume 3466.51(16)
_computing_cell_refinement 'CrysAlisPro 1.171.39.32a (Rigaku OD, 2017)'
_computing_data_collection 'CrysAlisPro 1.171.39.32a (Rigaku OD, 2017)'
_computing_data_reduction 'CrysAlisPro 1.171.39.32a (Rigaku OD, 2017)'
_computing_molecular_graphics 'Olex2 (Dolomanov et al., 2009)'
_computing_publication_material 'Olex2 (Dolomanov et al., 2009)'
_computing_structure_refinement 'ShelXL (Sheldrick, 2015)'
_computing_structure_solution 'ShelXT (Sheldrick, 2015)'
_diffrn_ambient_temperature 293(2)
_diffrn_detector 'CCD plate'
_diffrn_detector_area_resol_mean 5.2137
_diffrn_detector_type AtlasS2
_diffrn_measured_fraction_theta_full 0.995
_diffrn_measured_fraction_theta_max 0.961
_diffrn_measurement_details
;
List of Runs (angles in degrees, time in seconds):

  # Type    Start    End  Width  t~exp~   \w     \q     \k     \f   Frames
#--------------------------------------------------------------------------
  1  \w   -109.00 -22.00   1.00    2.50    --  -40.81 -38.00  30.00   87
  2  \w   -102.00 -13.00   1.00    2.50    --  -40.81 -57.00 120.00   89
  3  \w    -98.00 -71.00   1.00    2.50    --  -40.81-134.00-145.00   27
  4  \w     12.00  55.00   1.00    2.50    --   40.81 -57.00  30.00   43
  5  \w     42.00 107.00   1.00   10.50    --  100.91 -95.00 -90.00   65
  6  \w    110.00 143.00   1.00   10.50    --  100.91 125.00 -60.00   33
  7  \w     60.00 170.00   1.00   10.50    --  100.91  15.00 150.00  110
  8  \w    149.00 174.00   1.00   10.50    --  100.91 125.00 -60.00   25
  9  \w     44.00 129.00   1.00   10.50    --  100.91 -30.00 -60.00   85
 10  \w    127.00 174.00   1.00   10.50    --  100.91 125.00 -30.00   47
;
_diffrn_measurement_device 'four-circle diffractometer'
_diffrn_measurement_device_type 'SuperNova, Dual, Cu at home/near, AtlasS2'
_diffrn_measurement_method '\w scans'
_diffrn_orient_matrix_type 'CrysAlisPro convention (1999,Acta A55,543-557)'
_diffrn_orient_matrix_UB_11 0.0473328000
_diffrn_orient_matrix_UB_12 -0.0537605000
_diffrn_orient_matrix_UB_13 -0.0261102000
_diffrn_orient_matrix_UB_21 -0.0523194000
_diffrn_orient_matrix_UB_22 0.0195721000
_diffrn_orient_matrix_UB_23 -0.0650153000
_diffrn_orient_matrix_UB_31 0.0160288000
_diffrn_orient_matrix_UB_32 0.2226684000
_diffrn_orient_matrix_UB_33 -0.0005921000
_diffrn_radiation_monochromator mirror
_diffrn_radiation_probe x-ray
_diffrn_radiation_type CuK\a
_diffrn_radiation_wavelength 1.54184
_diffrn_reflns_av_R_equivalents 0.0161
_diffrn_reflns_av_unetI/netI 0.0209
_diffrn_reflns_Laue_measured_fraction_full 0.995
_diffrn_reflns_Laue_measured_fraction_max 0.961
_diffrn_reflns_limit_h_max 28
_diffrn_reflns_limit_h_min -27
_diffrn_reflns_limit_k_max 7
_diffrn_reflns_limit_k_min -5
_diffrn_reflns_limit_l_max 28
_diffrn_reflns_limit_l_min -29
_diffrn_reflns_number 12227
_diffrn_reflns_point_group_measured_fraction_full 0.995
_diffrn_reflns_point_group_measured_fraction_max 0.961
_diffrn_reflns_theta_full 67.684
_diffrn_reflns_theta_max 71.522
_diffrn_reflns_theta_min 3.658
_diffrn_source 'micro-focus sealed X-ray tube'
_diffrn_source_type 'SuperNova (Cu) X-ray Source'
_exptl_absorpt_coefficient_mu 0.609
_exptl_absorpt_correction_T_max 1.00000
_exptl_absorpt_correction_T_min 0.82563
_exptl_absorpt_correction_type multi-scan
_exptl_absorpt_process_details
;
CrysAlisPro 1.171.39.32a (Rigaku Oxford Diffraction, 2017)
Empirical absorption correction using spherical harmonics,
 implemented in SCALE3 ABSPACK scaling algorithm.
;
_exptl_crystal_colour colourless
_exptl_crystal_colour_primary colourless
_exptl_crystal_density_diffrn 1.243
_exptl_crystal_description block
_exptl_crystal_F_000 1360
_exptl_crystal_size_max 0.3
_exptl_crystal_size_mid 0.2
_exptl_crystal_size_min 0.05
_refine_diff_density_max 0.203
_refine_diff_density_min -0.178
_refine_diff_density_rms 0.032
_refine_ls_extinction_method none
_refine_ls_goodness_of_fit_ref 1.041
_refine_ls_hydrogen_treatment constr
_refine_ls_matrix_type full
_refine_ls_number_parameters 451
_refine_ls_number_reflns 6491
_refine_ls_number_restraints 0
_refine_ls_restrained_S_all 1.041
_refine_ls_R_factor_all 0.0586
_refine_ls_R_factor_gt 0.0461
_refine_ls_shift/su_max 0.001
_refine_ls_shift/su_mean 0.000
_refine_ls_structure_factor_coef Fsqd
_refine_ls_weighting_details 'w=1/[\s^2^(Fo^2^)+(0.0625P)^2^+0.5720P] where P=(Fo^2^+2Fc^2^)/3'
_refine_ls_weighting_scheme calc
_refine_ls_wR_factor_gt 0.1213
_refine_ls_wR_factor_ref 0.1328
_reflns_Friedel_coverage 0.000
_reflns_number_gt 5139
_reflns_number_total 6491
_reflns_threshold_expression 'I > 2\s(I)'
_cod_data_source_file c8cc02023j2.cif
_cod_data_source_block 20171026xieyangxi
_cod_depositor_comments 'Adding full bibliography for 7121485.cif.'
_cod_original_cell_volume 3466.50(15)
_cod_database_code 7121485
_shelx_shelxl_version_number 2014/7
_shelx_space_group_comment
;
The symmetry employed for this shelxl refinement is uniquely defined
by the following loop, which should always be used as a source of
symmetry information in preference to the above space-group names.
They are only intended as comments.
;
_reflns_odcompleteness_completeness 99.92
_reflns_odcompleteness_iscentric 1
_reflns_odcompleteness_theta 64.99
_olex2_refinement_description
;
1. Fixed Uiso
 At 1.2 times of:
  All C(H) groups
2.a Aromatic/amide H refined with riding coordinates:
 C202(H202), C102(H102), C216(H216), C118(H118), C122(H122), C212(H212),
 C112(H112), C116(H116), C215(H215), C214(H214), C213(H213), C121(H121),
 C119(H119), C120(H120), C113(H113), C115(H115), C206(H206), C222(H222),
 C210(H210), C110(H110), C114(H114), C208(H208), C220(H220), C207(H207),
 C218(H218), C221(H221), C209(H209), C106(H106), C108(H108), C219(H219),
 C109(H109), C107(H107)
;
_olex2_submission_special_instructions 'No special instructions were received'
_oxdiff_exptl_absorpt_empirical_details
;
Empirical correction (ABSPACK) includes:
- Absorption correction using spherical harmonics
- Frame scaling
;
_oxdiff_exptl_absorpt_empirical_full_max 1.317
_oxdiff_exptl_absorpt_empirical_full_min 0.659

loop_
_space_group_symop_operation_xyz
'x, y, z'
'-x, y+1/2, -z+1/2'
'-x, -y, -z'
'x, -y-1/2, z-1/2'

loop_
_atom_site_label
_atom_site_type_symbol
_atom_site_fract_x
_atom_site_fract_y
_atom_site_fract_z
_atom_site_U_iso_or_equiv
_atom_site_adp_type
_atom_site_occupancy
_atom_site_site_symmetry_order
_atom_site_calc_flag
_atom_site_refinement_flags_posn
O2 O 0.77549(6) 0.75122(18) 0.61053(5) 0.0620(3) Uani 1 1 d .
O1 O 0.66315(6) 0.27057(18) 0.44620(5) 0.0632(3) Uani 1 1 d .
N21 N 0.67357(6) 0.75898(18) 0.43015(6) 0.0457(3) Uani 1 1 d .
N12 N 0.80395(6) 0.24296(18) 0.61301(6) 0.0462(3) Uani 1 1 d .
N22 N 0.77110(6) 0.72630(19) 0.51546(6) 0.0506(3) Uani 1 1 d .
N11 N 0.76726(6) 0.22808(19) 0.50641(6) 0.0519(3) Uani 1 1 d .
C211 C 0.63717(7) 0.7601(2) 0.36448(7) 0.0456(3) Uani 1 1 d .
C201 C 0.74288(7) 0.7508(2) 0.55500(7) 0.0484(3) Uani 1 1 d .
C103 C 0.74313(7) 0.2637(2) 0.60751(7) 0.0453(3) Uani 1 1 d .
C203 C 0.64245(7) 0.7759(2) 0.46744(7) 0.0466(3) Uani 1 1 d .
C204 C 0.73751(7) 0.7343(2) 0.45702(7) 0.0469(3) Uani 1 1 d .
C104 C 0.81262(7) 0.2266(2) 0.56090(7) 0.0484(3) Uani 1 1 d .
C111 C 0.85646(7) 0.2420(2) 0.67286(7) 0.0481(4) Uani 1 1 d .
C117 C 0.73179(7) 0.2675(2) 0.66334(7) 0.0478(3) Uani 1 1 d .
C101 C 0.70576(7) 0.2584(2) 0.49816(7) 0.0486(4) Uani 1 1 d .
C202 C 0.67624(8) 0.7745(2) 0.52808(7) 0.0502(4) Uani 1 1 d .
H202 H 0.6557 0.7894 0.5532 0.060 Uiso 1 1 calc R
C102 C 0.69545(7) 0.2738(2) 0.55192(7) 0.0488(4) Uani 1 1 d .
H102 H 0.6548 0.2913 0.5482 0.059 Uiso 1 1 calc R
C217 C 0.57266(7) 0.7919(3) 0.43932(7) 0.0510(4) Uani 1 1 d .
C105 C 0.87787(8) 0.2102(3) 0.56613(7) 0.0577(4) Uani 1 1 d .
C216 C 0.61198(8) 0.9371(3) 0.33571(7) 0.0539(4) Uani 1 1 d .
H216 H 0.6205 1.0562 0.3574 0.065 Uiso 1 1 calc R
C118 C 0.73587(8) 0.0927(3) 0.69529(8) 0.0576(4) Uani 1 1 d .
H118 H 0.7495 -0.0246 0.6843 0.069 Uiso 1 1 calc R
C205 C 0.77201(7) 0.7210(3) 0.41788(7) 0.0541(4) Uani 1 1 d .
C122 C 0.71206(8) 0.4423(3) 0.68001(8) 0.0586(4) Uani 1 1 d .
H122 H 0.7095 0.5597 0.6586 0.070 Uiso 1 1 calc R
C212 C 0.62604(8) 0.5827(3) 0.33300(7) 0.0570(4) Uani 1 1 d .
H212 H 0.6437 0.4644 0.3530 0.068 Uiso 1 1 calc R
C112 C 0.88665(8) 0.0649(3) 0.69672(8) 0.0609(4) Uani 1 1 d .
H112 H 0.8740 -0.0532 0.6748 0.073 Uiso 1 1 calc R
C116 C 0.87387(8) 0.4183(3) 0.70492(8) 0.0614(4) Uani 1 1 d .
H116 H 0.8528 0.5364 0.6883 0.074 Uiso 1 1 calc R
C215 C 0.57367(8) 0.9348(3) 0.27373(8) 0.0619(4) Uani 1 1 d .
H215 H 0.5559 1.0528 0.2537 0.074 Uiso 1 1 calc R
C214 C 0.56203(9) 0.7586(3) 0.24199(8) 0.0643(5) Uani 1 1 d .
H214 H 0.5362 0.7577 0.2005 0.077 Uiso 1 1 calc R
C213 C 0.58823(9) 0.5836(3) 0.27116(8) 0.0656(5) Uani 1 1 d .
H213 H 0.5805 0.4651 0.2492 0.079 Uiso 1 1 calc R
C121 C 0.69614(9) 0.4413(3) 0.72898(9) 0.0689(5) Uani 1 1 d .
H121 H 0.6830 0.5584 0.7406 0.083 Uiso 1 1 calc R
C119 C 0.71939(9) 0.0939(3) 0.74389(8) 0.0670(5) Uani 1 1 d .
H119 H 0.7217 -0.0232 0.7653 0.080 Uiso 1 1 calc R
C120 C 0.69978(9) 0.2673(3) 0.76020(9) 0.0694(5) Uani 1 1 d .
H120 H 0.6888 0.2672 0.7927 0.083 Uiso 1 1 calc R
C113 C 0.93632(9) 0.0665(3) 0.75420(9) 0.0736(5) Uani 1 1 d .
H113 H 0.9575 -0.0514 0.7709 0.088 Uiso 1 1 calc R
C115 C 0.92326(9) 0.4164(3) 0.76230(9) 0.0765(6) Uani 1 1 d .
H115 H 0.9355 0.5341 0.7846 0.092 Uiso 1 1 calc R
C206 C 0.77952(9) 0.8872(4) 0.38824(10) 0.0767(6) Uani 1 1 d .
H206 H 0.7602 1.0068 0.3898 0.092 Uiso 1 1 calc R
C222 C 0.54443(9) 0.9711(3) 0.43872(10) 0.0729(5) Uani 1 1 d .
H222 H 0.5688 1.0845 0.4543 0.087 Uiso 1 1 calc R
C210 C 0.80168(9) 0.5451(3) 0.41608(10) 0.0719(5) Uani 1 1 d .
H210 H 0.7975 0.4332 0.4367 0.086 Uiso 1 1 calc R
C110 C 0.89843(9) 0.0308(4) 0.55320(10) 0.0782(6) Uani 1 1 d .
H110 H 0.8728 -0.0814 0.5442 0.094 Uiso 1 1 calc R
C114 C 0.95427(10) 0.2412(3) 0.78654(9) 0.0782(6) Uani 1 1 d .
H114 H 0.9876 0.2411 0.8250 0.094 Uiso 1 1 calc R
C208 C 0.84438(10) 0.7011(4) 0.35353(10) 0.0863(7) Uani 1 1 d .
H208 H 0.8683 0.6943 0.3314 0.104 Uiso 1 1 calc R
C220 C 0.44350(9) 0.8188(4) 0.39259(10) 0.0825(6) Uani 1 1 d .
H220 H 0.4000 0.8273 0.3775 0.099 Uiso 1 1 calc R
C207 C 0.81587(10) 0.8758(4) 0.35627(11) 0.0899(7) Uani 1 1 d .
H207 H 0.8210 0.9882 0.3364 0.108 Uiso 1 1 calc R
C218 C 0.53595(9) 0.6260(4) 0.41604(11) 0.0829(6) Uani 1 1 d .
H218 H 0.5546 0.5035 0.4161 0.100 Uiso 1 1 calc R
C221 C 0.47945(10) 0.9836(4) 0.41485(11) 0.0858(6) Uani 1 1 d .
H221 H 0.4604 1.1058 0.4141 0.103 Uiso 1 1 calc R
C209 C 0.83763(10) 0.5354(4) 0.38343(11) 0.0873(7) Uani 1 1 d .
H209 H 0.8572 0.4165 0.3818 0.105 Uiso 1 1 calc R
C106 C 0.91559(11) 0.3754(4) 0.57870(12) 0.0915(7) Uani 1 1 d .
H106 H 0.9019 0.4968 0.5872 0.110 Uiso 1 1 calc R
C108 C 0.99461(11) 0.1832(5) 0.56591(11) 0.1063(10) Uani 1 1 d .
H108 H 1.0339 0.1748 0.5656 0.128 Uiso 1 1 calc R
C219 C 0.47133(10) 0.6410(5) 0.39252(13) 0.0993(8) Uani 1 1 d .
H219 H 0.4467 0.5284 0.3765 0.119 Uiso 1 1 calc R
C109 C 0.95731(11) 0.0182(5) 0.55367(12) 0.0990(8) Uani 1 1 d .
H109 H 0.9715 -0.1030 0.5456 0.119 Uiso 1 1 calc R
C107 C 0.97436(12) 0.3601(5) 0.57858(14) 0.1136(10) Uani 1 1 d .
H107 H 1.0002 0.4719 0.5872 0.136 Uiso 1 1 calc R

loop_
_atom_site_aniso_label
_atom_site_aniso_U_11
_atom_site_aniso_U_22
_atom_site_aniso_U_33
_atom_site_aniso_U_23
_atom_site_aniso_U_13
_atom_site_aniso_U_12
O2 0.0594(7) 0.0688(8) 0.0446(6) -0.0016(5) 0.0094(5) -0.0022(6)
O1 0.0568(7) 0.0717(8) 0.0475(6) 0.0003(5) 0.0090(5) -0.0041(6)
N21 0.0370(6) 0.0546(7) 0.0435(6) -0.0003(5) 0.0151(5) -0.0026(5)
N12 0.0369(6) 0.0547(7) 0.0457(6) -0.0013(5) 0.0163(5) -0.0020(5)
N22 0.0426(7) 0.0522(7) 0.0511(7) 0.0009(6) 0.0142(6) -0.0030(5)
N11 0.0513(7) 0.0544(8) 0.0497(7) -0.0036(6) 0.0212(6) -0.0059(6)
C211 0.0369(7) 0.0574(9) 0.0432(7) 0.0004(6) 0.0176(6) -0.0015(6)
C201 0.0501(8) 0.0427(8) 0.0453(8) -0.0015(6) 0.0135(7) -0.0041(6)
C103 0.0383(7) 0.0468(8) 0.0508(8) -0.0018(6) 0.0188(6) -0.0036(6)
C203 0.0427(8) 0.0489(8) 0.0487(8) -0.0022(6) 0.0199(6) -0.0033(6)
C204 0.0386(7) 0.0491(8) 0.0499(8) 0.0003(6) 0.0159(6) -0.0036(6)
C104 0.0464(8) 0.0510(8) 0.0491(8) -0.0041(7) 0.0215(7) -0.0064(6)
C111 0.0365(7) 0.0616(9) 0.0455(8) -0.0008(7) 0.0167(6) -0.0020(7)
C117 0.0330(7) 0.0585(9) 0.0499(8) -0.0033(7) 0.0158(6) -0.0035(6)
C101 0.0469(8) 0.0435(8) 0.0488(8) -0.0008(6) 0.0139(7) -0.0058(6)
C202 0.0480(8) 0.0549(9) 0.0470(8) -0.0017(7) 0.0197(7) -0.0022(7)
C102 0.0386(7) 0.0524(9) 0.0517(8) -0.0023(7) 0.0156(7) -0.0029(6)
C217 0.0428(8) 0.0676(10) 0.0438(8) -0.0020(7) 0.0195(6) -0.0041(7)
C105 0.0463(9) 0.0799(12) 0.0501(8) -0.0066(8) 0.0237(7) -0.0072(8)
C216 0.0525(9) 0.0574(9) 0.0516(8) 0.0001(7) 0.0221(7) -0.0012(7)
C118 0.0503(9) 0.0621(10) 0.0631(10) 0.0043(8) 0.0267(8) 0.0045(8)
C205 0.0348(7) 0.0729(11) 0.0508(8) 0.0017(8) 0.0144(6) -0.0050(7)
C122 0.0563(9) 0.0589(10) 0.0656(10) -0.0041(8) 0.0307(8) -0.0045(8)
C212 0.0554(9) 0.0574(10) 0.0538(9) -0.0034(7) 0.0191(7) 0.0010(8)
C112 0.0497(9) 0.0634(10) 0.0652(10) 0.0022(8) 0.0202(8) 0.0044(8)
C116 0.0505(9) 0.0632(10) 0.0611(10) -0.0057(8) 0.0146(8) -0.0029(8)
C215 0.0580(10) 0.0721(11) 0.0535(9) 0.0104(8) 0.0218(8) 0.0069(9)
C214 0.0529(10) 0.0925(14) 0.0432(8) 0.0000(9) 0.0162(7) -0.0030(9)
C213 0.0647(11) 0.0738(12) 0.0554(9) -0.0136(9) 0.0227(8) -0.0062(9)
C121 0.0681(11) 0.0727(12) 0.0778(12) -0.0183(10) 0.0424(10) -0.0073(9)
C119 0.0631(11) 0.0790(12) 0.0640(10) 0.0110(9) 0.0321(9) -0.0002(9)
C120 0.0674(12) 0.0899(14) 0.0619(11) -0.0071(10) 0.0382(9) -0.0103(10)
C113 0.0547(10) 0.0864(14) 0.0683(11) 0.0159(10) 0.0151(9) 0.0123(10)
C115 0.0627(11) 0.0861(14) 0.0644(11) -0.0162(10) 0.0114(9) -0.0102(10)
C206 0.0594(11) 0.0876(14) 0.0892(14) 0.0242(12) 0.0376(10) 0.0029(10)
C222 0.0518(10) 0.0721(12) 0.0940(14) -0.0003(10) 0.0303(10) -0.0006(9)
C210 0.0651(11) 0.0801(13) 0.0813(13) 0.0006(10) 0.0414(10) 0.0010(10)
C110 0.0603(11) 0.0920(15) 0.0911(14) -0.0151(12) 0.0406(11) -0.0037(10)
C114 0.0560(11) 0.1045(17) 0.0555(10) 0.0017(11) 0.0058(9) -0.0023(11)
C208 0.0505(11) 0.141(2) 0.0744(13) -0.0011(14) 0.0332(10) -0.0105(13)
C220 0.0431(10) 0.1251(19) 0.0778(13) -0.0035(13) 0.0243(9) -0.0029(12)
C207 0.0606(12) 0.127(2) 0.0905(15) 0.0305(14) 0.0398(11) -0.0054(13)
C218 0.0538(11) 0.0789(14) 0.1099(17) -0.0200(12) 0.0289(11) -0.0118(10)
C221 0.0559(11) 0.0966(16) 0.1064(17) 0.0105(13) 0.0361(12) 0.0148(11)
C209 0.0732(13) 0.1053(17) 0.1008(16) -0.0078(14) 0.0538(13) 0.0033(12)
C106 0.0723(13) 0.1017(17) 0.1174(19) -0.0303(15) 0.0567(14) -0.0309(13)
C108 0.0514(12) 0.189(3) 0.0865(15) -0.0435(18) 0.0370(11) -0.0218(16)
C219 0.0531(12) 0.1108(19) 0.124(2) -0.0302(16) 0.0279(13) -0.0230(13)
C109 0.0636(13) 0.137(2) 0.1063(18) -0.0277(16) 0.0461(13) 0.0053(14)
C107 0.0754(15) 0.155(3) 0.129(2) -0.052(2) 0.0615(16) -0.0525(17)

loop_
_atom_type_symbol
_atom_type_description
_atom_type_scat_dispersion_real
_atom_type_scat_dispersion_imag
_atom_type_scat_source
C C 0.0181 0.0091 'International Tables Vol C Tables 4.2.6.8 and 6.1.1.4'
H H 0.0000 0.0000 'International Tables Vol C Tables 4.2.6.8 and 6.1.1.4'
N N 0.0311 0.0180 'International Tables Vol C Tables 4.2.6.8 and 6.1.1.4'
O O 0.0492 0.0322 'International Tables Vol C Tables 4.2.6.8 and 6.1.1.4'

loop_
_geom_angle_atom_site_label_1
_geom_angle_atom_site_label_2
_geom_angle_atom_site_label_3
_geom_angle
C203 N21 C211 119.09(12)
C204 N21 C211 122.51(12)
C204 N21 C203 118.35(13)
C103 N12 C111 120.04(12)
C104 N12 C103 118.17(13)
C104 N12 C111 121.78(12)
C204 N22 C201 120.17(13)
C104 N11 C101 120.14(14)
C216 C211 N21 119.14(13)
C216 C211 C212 121.51(14)
C212 C211 N21 119.26(13)
O2 C201 N22 119.79(15)
O2 C201 C202 123.42(16)
N22 C201 C202 116.79(13)
N12 C103 C117 119.41(13)
C102 C103 N12 119.30(14)
C102 C103 C117 121.26(13)
N21 C203 C217 119.36(13)
C202 C203 N21 118.90(14)
C202 C203 C217 121.73(14)
N21 C204 C205 119.19(13)
N22 C204 N21 124.00(14)
N22 C204 C205 116.78(13)
N12 C104 C105 118.70(14)
N11 C104 N12 124.06(14)
N11 C104 C105 117.23(14)
C112 C111 N12 119.44(14)
C116 C111 N12 118.92(14)
C116 C111 C112 121.62(15)
C118 C117 C103 119.92(14)
C122 C117 C103 119.58(14)
C122 C117 C118 120.27(15)
O1 C101 N11 120.00(15)
O1 C101 C102 123.27(15)
N11 C101 C102 116.73(13)
C203 C202 C201 121.70(15)
C103 C102 C101 121.46(14)
C222 C217 C203 120.18(15)
C222 C217 C218 119.21(17)
C218 C217 C203 120.55(17)
C110 C105 C104 119.50(16)
C106 C105 C104 120.43(18)
C106 C105 C110 119.86(18)
C211 C216 C215 118.83(16)
C117 C118 C119 119.52(17)
C206 C205 C204 120.66(17)
C206 C205 C210 119.66(17)
C210 C205 C204 119.39(16)
C117 C122 C121 119.51(17)
C211 C212 C213 118.85(16)
C111 C112 C113 118.66(18)
C111 C116 C115 118.82(18)
C214 C215 C216 120.10(17)
C215 C214 C213 120.41(16)
C214 C213 C212 120.29(17)
C120 C121 C122 120.01(18)
C120 C119 C118 120.02(18)
C119 C120 C121 120.67(17)
C114 C113 C112 120.29(19)
C114 C115 C116 120.28(19)
C205 C206 C207 119.8(2)
C217 C222 C221 120.0(2)
C205 C210 C209 119.9(2)
C105 C110 C109 119.8(2)
C113 C114 C115 120.33(17)
C207 C208 C209 119.9(2)
C221 C220 C219 119.67(19)
C208 C207 C206 120.7(2)
C217 C218 C219 120.0(2)
C220 C221 C222 120.5(2)
C208 C209 C210 120.1(2)
C105 C106 C107 119.5(2)
C107 C108 C109 120.1(2)
C220 C219 C218 120.6(2)
C108 C109 C110 120.2(3)
C108 C107 C106 120.7(3)

loop_
_geom_bond_atom_site_label_1
_geom_bond_atom_site_label_2
_geom_bond_distance
O2 C201 1.2360(18)
O1 C101 1.2363(19)
N21 C211 1.4548(19)
N21 C203 1.391(2)
N21 C204 1.3720(19)
N12 C103 1.3868(19)
N12 C104 1.369(2)
N12 C111 1.4534(19)
N22 C201 1.390(2)
N22 C204 1.299(2)
N11 C104 1.300(2)
N11 C101 1.389(2)
C211 C216 1.376(2)
C211 C212 1.377(2)
C201 C202 1.428(2)
C103 C117 1.490(2)
C103 C102 1.341(2)
C203 C202 1.344(2)
C203 C217 1.490(2)
C204 C205 1.492(2)
C104 C105 1.490(2)
C111 C112 1.378(2)
C111 C116 1.378(2)
C117 C118 1.386(2)
C117 C122 1.382(2)
C101 C102 1.430(2)
C217 C222 1.369(3)
C217 C218 1.373(3)
C105 C110 1.381(3)
C105 C106 1.369(3)
C216 C215 1.388(2)
C118 C119 1.390(2)
C205 C206 1.378(3)
C205 C210 1.380(3)
C122 C121 1.391(2)
C212 C213 1.382(2)
C112 C113 1.389(3)
C116 C115 1.384(3)
C215 C214 1.373(3)
C214 C213 1.373(3)
C121 C120 1.374(3)
C119 C120 1.369(3)
C113 C114 1.373(3)
C115 C114 1.375(3)
C206 C207 1.381(3)
C222 C221 1.388(3)
C210 C209 1.385(3)
C110 C109 1.383(3)
C208 C207 1.365(4)
C208 C209 1.372(3)
C220 C221 1.356(3)
C220 C219 1.360(4)
C218 C219 1.382(3)
C106 C107 1.388(3)
C108 C109 1.363(4)
C108 C107 1.361(4)
